data_4124062
loop_
_publ_author_name
'Foster, M.D.'
'Friedrichs, O.D.'
'Bell, R.G.'
'Klinowski, J.'
'Paz, F.A.A.'

_publ_section_title
;
 Chemical evaluation of hypothetical uninodal zeolites
;
_journal_name_full 'Journal of the American Chemical Society'
_journal_page_first 9769
_journal_page_last 9775
_journal_paper_doi 10.1021/ja037334j
_journal_volume 126
_journal_year 2004
_chemical_formula_sum 'O2 Si'
_chemical_name_systematic 'Si O2'
_space_group_IT_number 7
_symmetry_space_group_name_Hall 'P -2yc'
_symmetry_space_group_name_H-M 'P 1 c 1'
_cell_angle_alpha 90
_cell_angle_beta 90
_cell_angle_gamma 90
_cell_formula_units_Z 16
_cell_length_a 8.75906
_cell_length_b 8.41546
_cell_length_c 10.23357
_cell_volume 754.332
_citation_journal_id_ASTM JACSAT
_cod_data_source_file Foster_JACSAT_2004_533.cif
_cod_data_source_block O2Si1
_cod_original_formula_sum 'O2 Si1'
_cod_struct_determination_method theoretical
_cod_database_code 4124062

loop_
_symmetry_equiv_pos_as_xyz
x,y,z
x,-y,z+1/2

loop_
_atom_site_label
_atom_site_type_symbol
_atom_site_fract_x
_atom_site_fract_y
_atom_site_fract_z
_atom_site_occupancy
_atom_site_U_iso_or_equiv
O8 O-2 0.03445 0.95974 0.71873 1 0.0
O9 O-2 0.77017 0.04179 0.61774 1 0.0
O2 O-2 0.86932 0.24967 0.09465 1 0.0
O3 O-2 0.56041 0.25031 0.66772 1 0.0
Si1 Si+4 0.59064 0.06688 0.6348 1 0.0
O5 O-2 0.53145 0.04051 0.25269 1 0.0
Si5 Si+4 0.41782 0.06676 0.373 1 0.0
O16 O-2 0.00568 0.48591 0.97048 1 0.0
O14 O-2 0.50055 0.51262 0.00596 1 0.0
O1 O-2 0.36944 0.25027 0.37879 1 0.0
Si8 Si+4 0.91789 0.43311 0.10074 1 0.0
Si2 Si+4 0.59053 0.56612 0.13503 1 0.0
O13 O-2 0.50442 0.01395 0.50385 1 0.0
O10 O-2 0.76962 0.54133 0.11405 1 0.0
Si3 Si+4 0.09043 0.93375 0.33848 1 0.0
Si7 Si+4 0.91793 0.93379 0.60019 1 0.0
O12 O-2 0.27045 0.45825 0.85495 1 0.0
O7 O-2 0.03059 0.45909 0.22168 1 0.0
O11 O-2 0.26958 0.95869 0.35874 1 0.0
O15 O-2 0.00111 0.98728 0.46782 1 0.0
Si4 Si+4 0.09079 0.43318 0.83894 1 0.0
O6 O-2 0.53523 0.54044 0.75506 1 0.0
O4 O-2 0.06025 0.24984 0.80591 1 0.0
Si6 Si+4 0.41809 0.56628 0.87327 1 0.0
